data_4024864
loop_
_publ_author_name
'Uttam Kumar Das'
'Darshak R Trivedi'
'N. N. Adarsh'
'Parthasarathi Dastidar'

_publ_section_title
;
Supramolecular Synthons in Noncovalent Synthesis of a Class of Gelators
Derived from Simple Organic Salts: Instant Gelation of Organic Fluids at
Room Temperature via in Situ Synthesis of the Gelators
;
_journal_name_full 'Journal of Organic Chemistry'
_journal_page_first 7111
_journal_page_last 7121
_journal_paper_doi 10.1021/jo901463k
_journal_volume 74
_journal_year 2009
_chemical_formula_sum 'C15 H17 N O2'
_chemical_formula_weight 243.30
_chemical_name_systematic
; 
 ? 
;
_space_group_IT_number 14
_symmetry_cell_setting monoclinic
_symmetry_space_group_name_Hall '-P 2ybc'
_symmetry_space_group_name_H-M 'P 1 21/c 1'
_atom_sites_solution_hydrogens geom
_atom_sites_solution_primary direct
_atom_sites_solution_secondary difmap
_audit_creation_method SHELXL-97
_cell_angle_alpha 90.00
_cell_angle_beta 100.725(2)
_cell_angle_gamma 90.00
_cell_formula_units_Z 4
_cell_length_a 13.327(3)
_cell_length_b 6.6298(14)
_cell_length_c 15.688(3)
_cell_measurement_temperature 298(2)
_cell_volume 1361.9(5)
_computing_cell_refinement 'SMART APEX II'
_computing_data_collection 'SMART APEX II'
_computing_data_reduction 'SMART APEX SAINT'
_computing_molecular_graphics SHELXTL
_computing_publication_material 'MERCURY 2.2'
_computing_structure_refinement 'SHELXL-97 (Sheldrick, 1997)'
_computing_structure_solution 'SHELXS-97 (Sheldrick, 1990)'
_diffrn_ambient_temperature 298(2)
_diffrn_detector_area_resol_mean 3
_diffrn_measured_fraction_theta_full 0.942
_diffrn_measured_fraction_theta_max 0.942
_diffrn_measurement_device_type 'BRUKER CCD AREA DETECTOR'
_diffrn_measurement_method 'PHI-OMEGA SCAN'
_diffrn_radiation_monochromator graphite
_diffrn_radiation_source 'fine-focus sealed tube'
_diffrn_radiation_type MoK\a
_diffrn_radiation_wavelength 0.71073
_diffrn_reflns_av_R_equivalents 0.0286
_diffrn_reflns_av_sigmaI/netI 0.0216
_diffrn_reflns_limit_h_max 16
_diffrn_reflns_limit_h_min -17
_diffrn_reflns_limit_k_max 8
_diffrn_reflns_limit_k_min -8
_diffrn_reflns_limit_l_max 19
_diffrn_reflns_limit_l_min -19
_diffrn_reflns_number 14428
_diffrn_reflns_theta_full 28.03
_diffrn_reflns_theta_max 28.03
_diffrn_reflns_theta_min 1.56
_exptl_absorpt_coefficient_mu 0.079
_exptl_absorpt_correction_T_max 0.9937
_exptl_absorpt_correction_T_min 0.9814
_exptl_absorpt_correction_type multi-scan
_exptl_absorpt_process_details SADABS
_exptl_crystal_colour COLORLESS
_exptl_crystal_density_diffrn 1.187
_exptl_crystal_density_method 'not measured'
_exptl_crystal_description PLATE
_exptl_crystal_F_000 520
_exptl_crystal_size_max 0.24
_exptl_crystal_size_mid 0.18
_exptl_crystal_size_min 0.08
_refine_diff_density_max 0.179
_refine_diff_density_min -0.238
_refine_diff_density_rms 0.052
_refine_ls_extinction_method none
_refine_ls_goodness_of_fit_ref 1.030
_refine_ls_hydrogen_treatment constr
_refine_ls_matrix_type full
_refine_ls_number_parameters 165
_refine_ls_number_reflns 3113
_refine_ls_number_restraints 0
_refine_ls_restrained_S_all 1.030
_refine_ls_R_factor_all 0.0624
_refine_ls_R_factor_gt 0.0503
_refine_ls_shift/su_max 0.000
_refine_ls_shift/su_mean 0.000
_refine_ls_structure_factor_coef Fsqd
_refine_ls_weighting_details 'calc w=1/[\s^2^(Fo^2^)+(0.0838P)^2^+0.2123P] where P=(Fo^2^+2Fc^2^)/3'
_refine_ls_weighting_scheme calc
_refine_ls_wR_factor_gt 0.1405
_refine_ls_wR_factor_ref 0.1532
_reflns_number_gt 2456
_reflns_number_total 3113
_reflns_threshold_expression >2sigma(I)
_cod_data_source_file jo901463k_si_008.cif
_cod_data_source_block UD0104
_cod_depositor_comments
;
The following automatic conversions were performed:
'_symmetry_cell_setting' value 'MONOCLINIC' changed to 'monoclinic'
according to '/home/saulius/struct/CIF-dictionaries/cif_core.dic'
dictionary named 'cif_core.dic' version 2.4.1 from
2010-06-29.

'_exptl_absorpt_correction_type' value 'MULTI-SCAN' changed
to 'multi-scan' according to
'/home/saulius/struct/CIF-dictionaries/cif_core.dic' dictionary named
'cif_core.dic' version 2.4.1 from 2010-06-29.

Automatic conversion script
Id: cif_fix_enum 1527 2010-12-29 10:47:43Z saulius 
;
_cod_original_sg_symbol_H-M P2(1)/c
_cod_database_code 4024864

loop_
_symmetry_equiv_pos_as_xyz
'x, y, z'
'-x, y+1/2, -z+1/2'
'-x, -y, -z'
'x, -y-1/2, z-1/2'

loop_
_atom_site_label
_atom_site_type_symbol
_atom_site_fract_x
_atom_site_fract_y
_atom_site_fract_z
_atom_site_U_iso_or_equiv
_atom_site_adp_type
_atom_site_occupancy
_atom_site_symmetry_multiplicity
_atom_site_calc_flag
_atom_site_refinement_flags
_atom_site_disorder_assembly
_atom_site_disorder_group
N1 N 0.06071(8) 0.69154(17) 0.80238(7) 0.0468(3) Uani 1 1 d . . .
H1A H 0.0888 0.8137 0.8078 0.070 Uiso 1 1 calc R . .
H1B H 0.0091 0.6903 0.7573 0.070 Uiso 1 1 calc R . .
H1C H 0.1073 0.6013 0.7940 0.070 Uiso 1 1 calc R . .
O1 O 0.11688(7) 1.09783(15) 0.81351(6) 0.0548(3) Uani 1 1 d . . .
O2 O 0.17198(8) 1.37501(15) 0.75920(8) 0.0640(3) Uani 1 1 d . . .
C1 C 0.18734(10) 1.20826(19) 0.79579(8) 0.0446(3) Uani 1 1 d . . .
C2 C 0.29559(9) 1.13552(18) 0.81992(8) 0.0428(3) Uani 1 1 d . . .
C3 C 0.31962(10) 0.9597(2) 0.86736(8) 0.0486(3) Uani 1 1 d . . .
H3 H 0.2676 0.8864 0.8850 0.058 Uiso 1 1 calc R . .
C4 C 0.41913(12) 0.8908(2) 0.88910(10) 0.0582(4) Uani 1 1 d . . .
C5 C 0.44392(17) 0.6984(3) 0.93983(14) 0.0882(6) Uani 1 1 d . . .
H5A H 0.4433 0.5875 0.9004 0.132 Uiso 1 1 calc R . .
H5B H 0.3939 0.6758 0.9756 0.132 Uiso 1 1 calc R . .
H5C H 0.5104 0.7094 0.9758 0.132 Uiso 1 1 calc R . .
C6 C 0.49460(12) 1.0033(3) 0.86198(12) 0.0728(5) Uani 1 1 d . . .
H6 H 0.5622 0.9608 0.8763 0.087 Uiso 1 1 calc R . .
C7 C 0.47195(13) 1.1769(3) 0.81425(14) 0.0793(5) Uani 1 1 d . . .
H7 H 0.5239 1.2491 0.7960 0.095 Uiso 1 1 calc R . .
C8 C 0.37255(11) 1.2441(2) 0.79341(10) 0.0590(4) Uani 1 1 d . . .
H8 H 0.3574 1.3622 0.7616 0.071 Uiso 1 1 calc R . .
C9 C 0.02218(11) 0.6404(3) 0.88241(10) 0.0677(5) Uani 1 1 d . . .
H9A H -0.0090 0.5078 0.8756 0.081 Uiso 1 1 calc R . .
H9B H -0.0304 0.7365 0.8898 0.081 Uiso 1 1 calc R . .
C10 C 0.10370(10) 0.6411(2) 0.96286(9) 0.0527(3) Uani 1 1 d . . .
C11 C 0.15829(13) 0.4689(3) 0.98931(11) 0.0667(4) Uani 1 1 d . . .
H11 H 0.1472 0.3524 0.9559 0.080 Uiso 1 1 calc R . .
C12 C 0.22950(15) 0.4690(4) 1.06532(14) 0.0890(7) Uani 1 1 d . . .
H12 H 0.2668 0.3528 1.0828 0.107 Uiso 1 1 calc R . .
C13 C 0.24548(16) 0.6399(5) 1.11519(13) 0.0991(8) Uani 1 1 d . . .
H13 H 0.2926 0.6386 1.1670 0.119 Uiso 1 1 calc R . .
C14 C 0.19304(19) 0.8098(4) 1.08939(13) 0.0942(7) Uani 1 1 d . . .
H14 H 0.2046 0.9256 1.1232 0.113 Uiso 1 1 calc R . .
C15 C 0.12174(14) 0.8128(3) 1.01250(12) 0.0720(5) Uani 1 1 d . . .
H15 H 0.0863 0.9308 0.9946 0.086 Uiso 1 1 calc R . .

loop_
_atom_site_aniso_label
_atom_site_aniso_U_11
_atom_site_aniso_U_22
_atom_site_aniso_U_33
_atom_site_aniso_U_23
_atom_site_aniso_U_13
_atom_site_aniso_U_12
N1 0.0435(5) 0.0459(6) 0.0473(6) 0.0031(4) -0.0009(4) 0.0000(4)
O1 0.0452(5) 0.0523(6) 0.0634(6) 0.0050(4) 0.0009(4) -0.0008(4)
O2 0.0675(7) 0.0497(6) 0.0745(7) 0.0175(5) 0.0122(5) 0.0151(5)
C1 0.0489(7) 0.0402(6) 0.0426(6) -0.0002(5) 0.0031(5) 0.0041(5)
C2 0.0465(6) 0.0399(6) 0.0398(6) -0.0046(5) 0.0022(5) 0.0005(5)
C3 0.0510(7) 0.0440(7) 0.0483(7) 0.0011(5) 0.0029(5) 0.0033(6)
C4 0.0620(8) 0.0567(8) 0.0517(8) -0.0036(6) -0.0002(6) 0.0168(7)
C5 0.0977(14) 0.0731(12) 0.0859(13) 0.0160(10) -0.0035(11) 0.0347(11)
C6 0.0487(8) 0.0927(12) 0.0748(11) 0.0016(9) 0.0062(7) 0.0189(8)
C7 0.0509(9) 0.0989(14) 0.0891(12) 0.0152(11) 0.0160(8) -0.0037(9)
C8 0.0553(8) 0.0567(8) 0.0636(9) 0.0098(7) 0.0076(7) -0.0032(7)
C9 0.0502(8) 0.0987(13) 0.0519(8) 0.0082(8) 0.0036(6) -0.0140(8)
C10 0.0469(7) 0.0660(9) 0.0453(7) 0.0019(6) 0.0086(5) -0.0088(6)
C11 0.0715(10) 0.0670(10) 0.0628(9) 0.0078(8) 0.0154(8) -0.0014(8)
C12 0.0696(11) 0.1152(17) 0.0791(13) 0.0414(13) 0.0060(9) 0.0075(11)
C13 0.0730(12) 0.161(2) 0.0556(10) 0.0253(13) -0.0083(9) -0.0406(14)
C14 0.1088(16) 0.1128(17) 0.0606(11) -0.0231(11) 0.0146(11) -0.0469(15)
C15 0.0779(11) 0.0701(11) 0.0691(10) -0.0057(8) 0.0169(9) -0.0055(9)

loop_
_atom_type_symbol
_atom_type_description
_atom_type_scat_dispersion_real
_atom_type_scat_dispersion_imag
_atom_type_scat_source
C C 0.0033 0.0016 'International Tables Vol C Tables 4.2.6.8 and 6.1.1.4'
H H 0.0000 0.0000 'International Tables Vol C Tables 4.2.6.8 and 6.1.1.4'
N N 0.0061 0.0033 'International Tables Vol C Tables 4.2.6.8 and 6.1.1.4'
O O 0.0106 0.0060 'International Tables Vol C Tables 4.2.6.8 and 6.1.1.4'

loop_
_geom_angle_atom_site_label_1
_geom_angle_atom_site_label_2
_geom_angle_atom_site_label_3
_geom_angle
_geom_angle_site_symmetry_1
_geom_angle_site_symmetry_3
_geom_angle_publ_flag
C9 N1 H1A 109.5 . . ?
C9 N1 H1B 109.5 . . ?
H1A N1 H1B 109.5 . . ?
C9 N1 H1C 109.5 . . ?
H1A N1 H1C 109.5 . . ?
H1B N1 H1C 109.5 . . ?
O2 C1 O1 123.47(12) . 1 ?
O2 C1 O1 123.47(12) . . ?
O2 C1 C2 117.99(12) . . ?
O1 C1 C2 118.53(11) 1 . ?
O1 C1 C2 118.53(11) . . ?
C8 C2 C3 119.33(12) . . ?
C8 C2 C1 119.33(12) . . ?
C3 C2 C1 121.33(12) . . ?
C4 C3 C2 121.63(14) . . ?
C4 C3 H3 119.2 . . ?
C2 C3 H3 119.2 . . ?
C6 C4 C3 117.70(14) . . ?
C6 C4 C5 121.27(15) . . ?
C3 C4 C5 121.03(16) . . ?
C4 C5 H5A 109.5 . . ?
C4 C5 H5B 109.5 . . ?
H5A C5 H5B 109.5 . . ?
C4 C5 H5C 109.5 . . ?
H5A C5 H5C 109.5 . . ?
H5B C5 H5C 109.5 . . ?
C7 C6 C4 121.39(15) . . ?
C7 C6 H6 119.3 . . ?
C4 C6 H6 119.3 . . ?
C6 C7 C8 120.25(17) . . ?
C6 C7 H7 119.9 . . ?
C8 C7 H7 119.9 . . ?
C7 C8 C2 119.70(15) . . ?
C7 C8 H8 120.2 . . ?
C2 C8 H8 120.2 . . ?
N1 C9 C10 113.59(12) . . ?
N1 C9 H9A 108.8 . . ?
C10 C9 H9A 108.8 . . ?
N1 C9 H9B 108.8 . . ?
C10 C9 H9B 108.8 . . ?
H9A C9 H9B 107.7 . . ?
C15 C10 C11 119.29(14) . . ?
C15 C10 C9 120.06(15) . . ?
C11 C10 C9 120.61(15) . . ?
C10 C11 C12 120.05(19) . . ?
C10 C11 H11 120.0 . . ?
C12 C11 H11 120.0 . . ?
C13 C12 C11 120.2(2) . . ?
C13 C12 H12 119.9 . . ?
C11 C12 H12 119.9 . . ?
C14 C13 C12 120.17(17) . . ?
C14 C13 H13 119.9 . . ?
C12 C13 H13 119.9 . . ?
C13 C14 C15 120.4(2) . . ?
C13 C14 H14 119.8 . . ?
C15 C14 H14 119.8 . . ?
C10 C15 C14 119.94(19) . . ?
C10 C15 H15 120.0 . . ?
C14 C15 H15 120.0 . . ?

loop_
_geom_bond_atom_site_label_1
_geom_bond_atom_site_label_2
_geom_bond_distance
_geom_bond_site_symmetry_2
_geom_bond_publ_flag
N1 C9 1.4815(19) . ?
N1 H1A 0.8900 . ?
N1 H1B 0.8900 . ?
N1 H1C 0.8900 . ?
O1 O1 0.000(3) 1 ?
O1 C1 1.2618(16) . ?
O2 C1 1.2449(16) . ?
C1 O1 1.2618(16) 1 ?
C1 C2 1.5013(18) . ?
C2 C8 1.379(2) . ?
C2 C3 1.3878(18) . ?
C3 C4 1.3842(19) . ?
C3 H3 0.9300 . ?
C4 C6 1.381(3) . ?
C4 C5 1.507(2) . ?
C5 H5A 0.9600 . ?
C5 H5B 0.9600 . ?
C5 H5C 0.9600 . ?
C6 C7 1.375(3) . ?
C6 H6 0.9300 . ?
C7 C8 1.378(2) . ?
C7 H7 0.9300 . ?
C8 H8 0.9300 . ?
C9 C10 1.5044(19) . ?
C9 H9A 0.9700 . ?
C9 H9B 0.9700 . ?
C10 C15 1.375(2) . ?
C10 C11 1.376(2) . ?
C11 C12 1.379(3) . ?
C11 H11 0.9300 . ?
C12 C13 1.371(4) . ?
C12 H12 0.9300 . ?
C13 C14 1.347(3) . ?
C13 H13 0.9300 . ?
C14 C15 1.390(3) . ?
C14 H14 0.9300 . ?
C15 H15 0.9300 . ?

loop_
_geom_hbond_atom_site_label_D
_geom_hbond_atom_site_label_H
_geom_hbond_atom_site_label_A
_geom_hbond_distance_DH
_geom_hbond_distance_HA
_geom_hbond_distance_DA
_geom_hbond_angle_DHA
_geom_hbond_site_symmetry_A
N1 H1A O1 0.89 1.92 2.7924(16) 166.6 1
N1 H1B O1 0.89 1.93 2.7733(14) 156.9 2_546
N1 H1C O2 0.89 1.86 2.7268(16) 163.6 1_545
